data_1566130
loop_
_publ_author_name
'Savard, Didier'
'Storr, Tim'
'Leznoff, Daniel B.'

_publ_section_title
;
 Magnetostructural characterization of copper(II) hydroxide dimers and
 coordination polymers coordinated to apical isothiocyanate and
 cyanide-based counteranions
;
_journal_issue 10
_journal_name_full 'Canadian Journal of Chemistry'
_journal_page_first 1021
_journal_page_last 1030
_journal_paper_doi 10.1139/cjc-2014-0186
_journal_volume 92
_journal_year 2014
_chemical_formula_moiety 'C28 H22 Au2 Cu2 N12 O4'
_chemical_formula_sum 'C28 H22 Au2 Cu2 N12 O4'
_chemical_formula_weight 1111.62
_space_group_crystal_system triclinic
_space_group_IT_number 2
_space_group_name_Hall '-P 1'
_space_group_name_H-M_alt 'P -1'
_cell_angle_alpha 105.9710(8)
_cell_angle_beta 107.1760(8)
_cell_angle_gamma 102.4360(8)
_cell_formula_units_Z 1
_cell_length_a 8.22600(10)
_cell_length_b 10.13900(10)
_cell_length_c 11.4550(2)
_cell_measurement_reflns_used 9873
_cell_measurement_temperature 299(2)
_cell_measurement_theta_max 37.32
_cell_measurement_theta_min 3.40
_cell_volume 830.53(2)
_computing_cell_refinement 'USER DEFINED CELL REFINEMENT'
_computing_data_collection 'USER DEFINED DATA COLLECTION'
_computing_data_reduction 'USER DEFINED DATA REDUCTION'
_computing_molecular_graphics 'USER DEFINED DATA RENDERING'
_computing_publication_material 'SHELXle (Hubschle et al. 2011)'
_computing_structure_refinement 'SHELXL-2013 (Sheldrick, 2013)'
_computing_structure_solution 'SHELXL-2013 (Sheldrick, 2013)'
_diffrn_ambient_temperature 299(2)
_diffrn_measured_fraction_theta_full 0.998
_diffrn_measured_fraction_theta_max 0.998
_diffrn_measurement_device Serial
_diffrn_measurement_device_type Unknown
_diffrn_measurement_method \w/2\q
_diffrn_radiation_monochromator graphite
_diffrn_radiation_type 'Mo K\a'
_diffrn_radiation_wavelength 0.71073
_diffrn_reflns_av_R_equivalents 0.0321
_diffrn_reflns_limit_h_max 10
_diffrn_reflns_limit_h_min -9
_diffrn_reflns_limit_k_max 12
_diffrn_reflns_limit_k_min -12
_diffrn_reflns_limit_l_max 14
_diffrn_reflns_limit_l_min -14
_diffrn_reflns_number 15717
_diffrn_reflns_theta_full 25.242
_diffrn_reflns_theta_max 26.372
_diffrn_reflns_theta_min 1.997
_diffrn_standards_interval_count .
_diffrn_standards_interval_time .
_diffrn_standards_number 0
_exptl_absorpt_coefficient_mu 10.121
_exptl_absorpt_correction_T_max 0.7474
_exptl_absorpt_correction_T_min 0.3118
_exptl_absorpt_correction_type multi-scan
_exptl_absorpt_process_details 'SADABS (Siemens, 1996)'
_exptl_crystal_colour blue
_exptl_crystal_density_diffrn 2.222
_exptl_crystal_density_method 'not measured'
_exptl_crystal_description Block
_exptl_crystal_F_000 522
_exptl_crystal_size_max 0.32
_exptl_crystal_size_mid 0.31
_exptl_crystal_size_min 0.28
_refine_diff_density_max 0.666
_refine_diff_density_min -1.503
_refine_diff_density_rms 0.185
_refine_ls_goodness_of_fit_ref 1.141
_refine_ls_matrix_type full
_refine_ls_number_parameters 229
_refine_ls_number_reflns 3398
_refine_ls_number_restraints 62
_refine_ls_R_factor_all 0.0206
_refine_ls_R_factor_gt 0.0197
_refine_ls_shift/su_max 0.002
_refine_ls_shift/su_mean 0.000
_refine_ls_structure_factor_coef Fsqd
_refine_ls_weighting_details 'w=1/[\s^2^(Fo^2^)+(0.0246P)^2^+0.1383P] where P=(Fo^2^+2Fc^2^)/3'
_refine_ls_weighting_scheme calc
_refine_ls_wR_factor_gt 0.0467
_refine_ls_wR_factor_ref 0.0471
_reflns_number_gt 3281
_reflns_number_total 3398
_reflns_threshold_expression I>2.0\s(I)
_oxford_reflns_threshold_expression_ref I>2.0\s(I)
_cod_data_source_file etd10625_DSavard_supp_003.cif
_cod_data_source_block C28H22Au2Cu2N12O4
_cod_depositor_comments
;
The following automatic conversions were performed:

data item '_exptl_absorpt_correction_type' value 'Multi-Scan' was
changed to 'multi-scan' in accordance with the built-in table derived
from the CIF Core dictionary named 'cif_core.dic' version 2.4.5 last
updated on 2014-11-21.

Automatic conversion script
Id: cif_fix_values 8738 2021-04-28 16:35:53Z antanas 
;
_cod_database_code 1566130

loop_
_space_group_symop_operation_xyz
'x, y, z'
'-x, -y, -z'

loop_
_atom_site_label
_atom_site_type_symbol
_atom_site_fract_x
_atom_site_fract_y
_atom_site_fract_z
_atom_site_U_iso_or_equiv
_atom_site_adp_type
_atom_site_occupancy
_atom_site_site_symmetry_order
_atom_site_calc_flag
_atom_site_refinement_flags_posn
_atom_site_refinement_flags_adp
_atom_site_refinement_flags_occupancy
_atom_site_disorder_assembly
_atom_site_disorder_group
Au1 Au 0.71927(2) 0.22230(2) 0.14478(2) 0.03458(6) Uani 1 1 d . U . . .
Cu1 Cu 0.09749(5) 0.59660(4) 0.44748(3) 0.03423(9) Uani 1 1 d . U . . .
O1 O -0.1419(3) 0.4939(3) 0.4245(3) 0.0455(5) Uani 1 1 d D U . . .
N1 N 0.8435(5) 0.0977(5) 0.3658(4) 0.0622(9) Uani 1 1 d . U . . .
C1 C 0.7950(5) 0.1392(4) 0.2836(4) 0.0445(7) Uani 1 1 d . U . . .
H1 H -0.240(3) 0.495(5) 0.377(4) 0.09(2) Uiso 1 1 d D . . . .
O2 O 0.4996(3) 0.4831(3) 0.2388(3) 0.0549(6) Uani 1 1 d D . . . .
N2 N 0.3122(5) 0.0683(4) 0.0799(4) 0.0583(8) Uani 1 1 d . U . . .
C2 C 0.4608(5) 0.1267(4) 0.1063(3) 0.0416(7) Uani 1 1 d . U . . .
H2 H 0.395(3) 0.434(4) 0.223(5) 0.080(16) Uiso 1 1 d D . . . .
N3 N 0.6005(5) 0.3542(5) -0.0696(4) 0.0649(9) Uani 1 1 d . U . . .
C3 C 0.6466(5) 0.3079(4) 0.0079(4) 0.0441(7) Uani 1 1 d . U . . .
H3 H 0.490(6) 0.537(5) 0.196(5) 0.094(18) Uiso 1 1 d D . . . .
N4 N 1.1253(5) 0.3718(4) 0.2101(4) 0.0663(9) Uani 1 1 d . U . . .
C4 C 0.9773(5) 0.3172(4) 0.1833(4) 0.0455(7) Uani 1 1 d . U . . .
N5 N 0.3481(4) 0.6948(3) 0.4715(3) 0.0352(5) Uani 1 1 d . U . . .
C5 C 0.4994(5) 0.6918(4) 0.5543(3) 0.0458(7) Uani 1 1 d . U . . .
H5 H 0.4906 0.6371 0.6068 0.055 Uiso 1 1 calc R U . . .
N6 N 0.0429(4) 0.6906(3) 0.3166(3) 0.0367(5) Uani 1 1 d . U . . .
C6 C 0.6679(5) 0.7661(4) 0.5654(4) 0.0507(8) Uani 1 1 d . U . . .
H6 H 0.7705 0.7629 0.6252 0.061 Uiso 1 1 calc R U . . .
C7 C 0.6819(5) 0.8451(4) 0.4867(4) 0.0464(7) Uani 1 1 d . U . . .
H7 H 0.7941 0.8950 0.4914 0.056 Uiso 1 1 calc R U . . .
C8 C 0.5272(4) 0.8490(4) 0.4007(3) 0.0407(7) Uani 1 1 d . U . . .
H8 H 0.5338 0.9023 0.3469 0.049 Uiso 1 1 calc R U . . .
C9 C 0.3612(4) 0.7727(3) 0.3947(3) 0.0314(5) Uani 1 1 d . U . . .
C10 C 0.1877(4) 0.7709(3) 0.3076(3) 0.0321(6) Uani 1 1 d . U . . .
C11 C 0.1716(5) 0.8466(4) 0.2230(3) 0.0422(7) Uani 1 1 d . U . . .
H11 H 0.2739 0.9032 0.2194 0.051 Uiso 1 1 calc R U . . .
C12 C 0.0035(5) 0.8376(4) 0.1445(4) 0.0506(8) Uani 1 1 d . U . . .
H12 H -0.0096 0.8873 0.0869 0.061 Uiso 1 1 calc R U . . .
C13 C -0.1439(5) 0.7538(5) 0.1529(4) 0.0592(10) Uani 1 1 d . U . . .
H13 H -0.2591 0.7455 0.1009 0.071 Uiso 1 1 calc R U . . .
C14 C -0.1196(5) 0.6819(5) 0.2394(4) 0.0546(9) Uani 1 1 d D U . . .
H14 H -0.2206 0.6249 0.2442 0.065 Uiso 1 1 calc R U . . .

loop_
_atom_site_aniso_label
_atom_site_aniso_U_11
_atom_site_aniso_U_22
_atom_site_aniso_U_33
_atom_site_aniso_U_23
_atom_site_aniso_U_13
_atom_site_aniso_U_12
Au1 0.03320(8) 0.03653(8) 0.03582(8) 0.01709(5) 0.01376(5) 0.00858(5)
Cu1 0.03084(18) 0.03948(18) 0.04188(19) 0.02668(15) 0.01797(14) 0.00809(14)
O1 0.0323(12) 0.0601(14) 0.0594(14) 0.0441(12) 0.0199(10) 0.0116(10)
N1 0.063(2) 0.076(2) 0.060(2) 0.0439(18) 0.0231(17) 0.0218(18)
C1 0.0441(18) 0.0464(17) 0.0459(18) 0.0214(14) 0.0191(14) 0.0112(14)
O2 0.0354(13) 0.0716(16) 0.0705(16) 0.0498(14) 0.0183(11) 0.0129(12)
N2 0.0431(18) 0.0621(19) 0.072(2) 0.0345(17) 0.0225(16) 0.0075(15)
C2 0.0445(18) 0.0388(15) 0.0432(17) 0.0197(13) 0.0168(14) 0.0103(14)
N3 0.058(2) 0.090(3) 0.070(2) 0.055(2) 0.0266(17) 0.0295(19)
C3 0.0389(17) 0.0526(18) 0.0492(18) 0.0272(15) 0.0200(14) 0.0148(15)
N4 0.0373(17) 0.081(2) 0.082(2) 0.042(2) 0.0201(16) 0.0087(17)
C4 0.0408(18) 0.0507(18) 0.0472(18) 0.0256(15) 0.0159(14) 0.0098(15)
N5 0.0334(13) 0.0397(12) 0.0388(13) 0.0222(11) 0.0168(10) 0.0093(10)
C5 0.0408(17) 0.0576(19) 0.0480(18) 0.0354(16) 0.0147(14) 0.0149(15)
N6 0.0317(13) 0.0406(13) 0.0446(14) 0.0253(11) 0.0173(11) 0.0078(10)
C6 0.0343(17) 0.065(2) 0.056(2) 0.0322(17) 0.0127(14) 0.0139(15)
C7 0.0308(15) 0.0543(18) 0.0545(19) 0.0256(16) 0.0168(14) 0.0060(14)
C8 0.0359(16) 0.0461(16) 0.0468(17) 0.0273(14) 0.0186(13) 0.0081(13)
C9 0.0325(14) 0.0319(12) 0.0374(14) 0.0182(11) 0.0193(12) 0.0092(11)
C10 0.0327(14) 0.0341(13) 0.0346(14) 0.0173(11) 0.0166(11) 0.0085(11)
C11 0.0406(17) 0.0485(17) 0.0492(17) 0.0318(15) 0.0210(14) 0.0128(14)
C12 0.049(2) 0.063(2) 0.057(2) 0.0411(18) 0.0216(16) 0.0215(17)
C13 0.0364(18) 0.081(3) 0.069(2) 0.050(2) 0.0121(16) 0.0167(17)
C14 0.0292(16) 0.073(2) 0.071(2) 0.047(2) 0.0164(15) 0.0100(16)

loop_
_geom_angle_atom_site_label_1
_geom_angle_atom_site_label_2
_geom_angle_atom_site_label_3
_geom_angle
_geom_angle_site_symmetry_1
_geom_angle_site_symmetry_3
C4 Au1 C2 179.85(12) . .
C4 Au1 C3 90.39(15) . .
C2 Au1 C3 89.73(14) . .
C4 Au1 C1 88.98(15) . .
C2 Au1 C1 90.90(15) . .
C3 Au1 C1 179.17(13) . .
O1 Cu1 O1 77.85(11) . 2_566
O1 Cu1 N6 100.24(10) . .
O1 Cu1 N6 177.74(11) 2_566 .
O1 Cu1 N5 177.39(10) . .
O1 Cu1 N5 100.29(10) 2_566 .
N6 Cu1 N5 81.66(11) . .
O1 Cu1 Cu1 38.93(7) . 2_566
O1 Cu1 Cu1 38.92(7) 2_566 2_566
N6 Cu1 Cu1 139.16(8) . 2_566
N5 Cu1 Cu1 139.18(8) . 2_566
Cu1 O1 Cu1 102.15(11) . 2_566
N1 C1 Au1 177.0(4) . .
N2 C2 Au1 177.4(3) . .
N3 C3 Au1 177.9(4) . .
N4 C4 Au1 177.3(4) . .
C5 N5 C9 118.5(3) . .
C5 N5 Cu1 127.2(2) . .
C9 N5 Cu1 114.3(2) . .
N5 C5 C6 122.8(3) . .
C14 N6 C10 118.3(3) . .
C14 N6 Cu1 127.0(2) . .
C10 N6 Cu1 114.6(2) . .
C7 C6 C5 118.9(3) . .
C6 C7 C8 118.9(3) . .
C7 C8 C9 119.5(3) . .
N5 C9 C8 121.3(3) . .
N5 C9 C10 114.7(3) . .
C8 C9 C10 124.0(3) . .
N6 C10 C11 121.5(3) . .
N6 C10 C9 114.7(3) . .
C11 C10 C9 123.8(3) . .
C12 C11 C10 119.7(3) . .
C13 C12 C11 118.6(3) . .
C12 C13 C14 119.2(3) . .
N6 C14 C13 122.8(3) . .

loop_
_geom_bond_atom_site_label_1
_geom_bond_atom_site_label_2
_geom_bond_distance
_geom_bond_site_symmetry_2
Au1 C4 1.990(4) .
Au1 C2 1.994(4) .
Au1 C3 1.997(4) .
Au1 C1 2.001(4) .
Cu1 O1 1.921(2) .
Cu1 O1 1.922(2) 2_566
Cu1 N6 1.983(3) .
Cu1 N5 1.987(3) .
Cu1 Cu1 2.9901(7) 2_566
O1 Cu1 1.922(2) 2_566
N1 C1 1.136(5) .
N2 C2 1.144(5) .
N3 C3 1.122(5) .
N4 C4 1.131(5) .
N5 C5 1.336(4) .
N5 C9 1.346(4) .
C5 C6 1.378(5) .
N6 C14 1.336(4) .
N6 C10 1.340(4) .
C6 C7 1.373(5) .
C7 C8 1.377(5) .
C8 C9 1.389(4) .
C9 C10 1.473(5) .
C10 C11 1.386(4) .
C11 C12 1.377(5) .
C12 C13 1.368(6) .
C13 C14 1.376(5) .
